data_2205675
loop_
_publ_author_name
'Tu, Shu-Jiang'
'Zhu, Song-Lei'
'Zou, Xiang'

_publ_section_title 4-(2-Chlorophenyl)-3-methyl-1-phenyl-6-(2-pyridyl)pyrazolo[3,4-<i>b</i>]pyridine
_journal_issue 5
_journal_name_full 'Acta Crystallographica Section E'
_journal_page_first o1398
_journal_page_last o1399
_journal_paper_doi 10.1107/S1600536805011657
_journal_volume 61
_journal_year 2005
_chemical_formula_iupac 'C24 H17 Cl N4'
_chemical_formula_moiety 'C24 H17 Cl N4'
_chemical_formula_sum 'C24 H17 Cl N4'
_chemical_formula_weight 396.87
_chemical_melting_point 437
_chemical_name_systematic
;
4-(2-chlorophenyl)-3-methyl-1-phenyl-6-(2-pyridyl)pyrazolo[3,4-b]pyridine
;
_space_group_IT_number 14
_symmetry_cell_setting monoclinic
_symmetry_space_group_name_Hall '-P 2ybc'
_symmetry_space_group_name_H-M 'P 1 21/c 1'
_atom_sites_solution_hydrogens geom
_atom_sites_solution_primary direct
_atom_sites_solution_secondary difmap
_cell_angle_alpha 90.00
_cell_angle_beta 110.147(4)
_cell_angle_gamma 90.00
_cell_formula_units_Z 4
_cell_length_a 11.545(2)
_cell_length_b 20.694(3)
_cell_length_c 8.5970(15)
_cell_measurement_reflns_used 6741
_cell_measurement_temperature 193(2)
_cell_measurement_theta_max 27.5
_cell_measurement_theta_min 3.2
_cell_volume 1928.3(6)
_computing_cell_refinement CrystalClear
_computing_data_collection 'CrystalClear (Rigaku, 1999)'
_computing_data_reduction 'CrystalStructure (Rigaku/MSC, 2003)'
_computing_molecular_graphics 'SHELXTL (Sheldrick, 1997b)'
_computing_publication_material SHELXTL
_computing_structure_refinement 'SHELXL97 (Sheldrick, 1997a)'
_computing_structure_solution 'SHELXS97 (Sheldrick, 1997a)'
_diffrn_ambient_temperature 193(2)
_diffrn_detector_area_resol_mean 7.31
_diffrn_measured_fraction_theta_full 0.997
_diffrn_measured_fraction_theta_max 0.997
_diffrn_measurement_device_type 'Rigaku Mercury CCD area-detector'
_diffrn_measurement_method \w
_diffrn_radiation_monochromator graphite
_diffrn_radiation_source 'fine-focus sealed tube'
_diffrn_radiation_type MoK\a
_diffrn_radiation_wavelength 0.71070
_diffrn_reflns_av_R_equivalents 0.0480
_diffrn_reflns_av_sigmaI/netI 0.0408
_diffrn_reflns_limit_h_max 14
_diffrn_reflns_limit_h_min -14
_diffrn_reflns_limit_k_max 26
_diffrn_reflns_limit_k_min -21
_diffrn_reflns_limit_l_max 10
_diffrn_reflns_limit_l_min -11
_diffrn_reflns_number 21550
_diffrn_reflns_theta_full 27.48
_diffrn_reflns_theta_max 27.48
_diffrn_reflns_theta_min 3.20
_diffrn_standards_decay_% 0
_diffrn_standards_number 0
_exptl_absorpt_coefficient_mu 0.216
_exptl_absorpt_correction_T_max 0.9787
_exptl_absorpt_correction_T_min 0.9223
_exptl_absorpt_correction_type multi-scan
_exptl_absorpt_process_details '(Jacobson, 1998)'
_exptl_crystal_colour light-yellow
_exptl_crystal_density_diffrn 1.367
_exptl_crystal_density_method 'not measured'
_exptl_crystal_description Plate
_exptl_crystal_F_000 824
_exptl_crystal_size_max 0.38
_exptl_crystal_size_mid 0.30
_exptl_crystal_size_min 0.10
_refine_diff_density_max 0.224
_refine_diff_density_min -0.339
_refine_ls_extinction_method none
_refine_ls_goodness_of_fit_ref 1.156
_refine_ls_hydrogen_treatment constr
_refine_ls_matrix_type full
_refine_ls_number_parameters 263
_refine_ls_number_reflns 4401
_refine_ls_number_restraints 0
_refine_ls_restrained_S_all 1.156
_refine_ls_R_factor_all 0.0898
_refine_ls_R_factor_gt 0.0666
_refine_ls_shift/su_max 0.001
_refine_ls_shift/su_mean <0.001
_refine_ls_structure_factor_coef Fsqd
_refine_ls_weighting_details 'calc w=1/[\s^2^(Fo^2^)+(0.0443P)^2^+1.016P] where P=(Fo^2^+2Fc^2^)/3'
_refine_ls_weighting_scheme calc
_refine_ls_wR_factor_gt 0.1291
_refine_ls_wR_factor_ref 0.1396
_reflns_number_gt 3457
_reflns_number_total 4401
_reflns_threshold_expression 'I > 2\s(I)'
_cod_data_source_file ci6566.cif
_cod_data_source_block I
_cod_original_sg_symbol_H-M 'P 21/c'
_cod_database_code 2205675
_cod_database_fobs_code 2205675

loop_
_symmetry_equiv_pos_as_xyz
'x, y, z'
'-x, y+1/2, -z+1/2'
'-x, -y, -z'
'x, -y-1/2, z-1/2'

loop_
_atom_site_label
_atom_site_fract_x
_atom_site_fract_y
_atom_site_fract_z
_atom_site_U_iso_or_equiv
_atom_site_adp_type
_atom_site_calc_flag
_atom_site_refinement_flags
_atom_site_occupancy
_atom_site_type_symbol
Cl1 0.38050(6) 0.33516(3) 0.92452(8) 0.0462(2) Uani d . 1 Cl
N1 -0.02684(17) 0.45541(9) 0.6672(2) 0.0314(4) Uani d . 1 N
N2 0.03696(19) 0.31774(10) 0.4641(3) 0.0404(5) Uani d . 1 N
N3 -0.04150(18) 0.35655(9) 0.5131(2) 0.0351(5) Uani d . 1 N
N4 0.08738(19) 0.59802(9) 0.9107(3) 0.0403(5) Uani d . 1 N
C1 0.0221(2) 0.40749(10) 0.6057(3) 0.0314(5) Uani d . 1 C
C2 0.1461(2) 0.39987(11) 0.6208(3) 0.0323(5) Uani d . 1 C
C3 0.2300(2) 0.44682(11) 0.7112(3) 0.0317(5) Uani d . 1 C
C4 0.1805(2) 0.49785(11) 0.7706(3) 0.0323(5) Uani d . 1 C
H4 0.2330 0.5320 0.8275 0.039 Uiso calc R 1 H
C5 0.0542(2) 0.50047(10) 0.7491(3) 0.0294(5) Uani d . 1 C
C6 0.1485(2) 0.34275(11) 0.5279(3) 0.0370(6) Uani d . 1 C
C7 -0.1689(2) 0.34093(11) 0.4609(3) 0.0341(5) Uani d . 1 C
C8 -0.2409(2) 0.36208(12) 0.5509(3) 0.0394(6) Uani d . 1 C
H8 -0.2051 0.3872 0.6482 0.047 Uiso calc R 1 H
C9 -0.3655(2) 0.34652(12) 0.4983(3) 0.0432(6) Uani d . 1 C
H9 -0.4150 0.3612 0.5596 0.052 Uiso calc R 1 H
C10 -0.4174(3) 0.30988(13) 0.3576(3) 0.0468(7) Uani d . 1 C
H10 -0.5027 0.2995 0.3211 0.056 Uiso calc R 1 H
C11 -0.3449(3) 0.28840(13) 0.2700(3) 0.0492(7) Uani d . 1 C
H11 -0.3807 0.2627 0.1737 0.059 Uiso calc R 1 H
C12 -0.2211(2) 0.30361(12) 0.3199(3) 0.0435(6) Uani d . 1 C
H12 -0.1720 0.2887 0.2584 0.052 Uiso calc R 1 H
C13 0.3657(2) 0.44508(11) 0.7463(3) 0.0335(5) Uani d . 1 C
C14 0.4429(2) 0.39793(12) 0.8441(3) 0.0359(5) Uani d . 1 C
C15 0.5699(2) 0.40078(13) 0.8857(3) 0.0402(6) Uani d . 1 C
H15 0.6209 0.3683 0.9535 0.048 Uiso calc R 1 H
C16 0.6213(2) 0.45112(14) 0.8278(3) 0.0448(6) Uani d . 1 C
H16 0.7083 0.4533 0.8554 0.054 Uiso calc R 1 H
C17 0.5479(2) 0.49831(14) 0.7304(3) 0.0485(7) Uani d . 1 C
H17 0.5840 0.5329 0.6906 0.058 Uiso calc R 1 H
C18 0.4213(2) 0.49533(13) 0.6904(3) 0.0427(6) Uani d . 1 C
H18 0.3712 0.5283 0.6233 0.051 Uiso calc R 1 H
C19 0.0055(2) 0.55365(11) 0.8248(3) 0.0314(5) Uani d . 1 C
C20 0.0451(3) 0.64554(12) 0.9823(3) 0.0468(7) Uani d . 1 C
H20 0.1017 0.6779 1.0411 0.056 Uiso calc R 1 H
C21 -0.0750(3) 0.65042(12) 0.9761(3) 0.0455(6) Uani d . 1 C
H21 -0.1001 0.6845 1.0313 0.055 Uiso calc R 1 H
C22 -0.1577(3) 0.60479(13) 0.8883(4) 0.0474(7) Uani d . 1 C
H22 -0.2413 0.6065 0.8823 0.057 Uiso calc R 1 H
C23 -0.1178(2) 0.55616(12) 0.8084(3) 0.0389(6) Uani d . 1 C
H23 -0.1743 0.5250 0.7434 0.047 Uiso calc R 1 H
C24 0.2540(3) 0.31163(13) 0.4940(4) 0.0486(7) Uani d . 1 C
H24A 0.3006 0.2848 0.5888 0.073 Uiso calc R 1 H
H24B 0.3082 0.3451 0.4762 0.073 Uiso calc R 1 H
H24C 0.2225 0.2846 0.3948 0.073 Uiso calc R 1 H

loop_
_atom_site_aniso_label
_atom_site_aniso_U_11
_atom_site_aniso_U_22
_atom_site_aniso_U_33
_atom_site_aniso_U_12
_atom_site_aniso_U_13
_atom_site_aniso_U_23
Cl1 0.0401(4) 0.0457(4) 0.0549(4) 0.0059(3) 0.0189(3) 0.0162(3)
N1 0.0313(10) 0.0273(10) 0.0347(10) 0.0020(8) 0.0102(8) 0.0002(8)
N2 0.0426(12) 0.0326(11) 0.0445(12) 0.0075(9) 0.0132(10) -0.0042(9)
N3 0.0348(11) 0.0264(10) 0.0421(11) 0.0023(8) 0.0106(9) -0.0053(9)
N4 0.0363(11) 0.0313(11) 0.0498(13) -0.0002(9) 0.0105(10) -0.0065(9)
C1 0.0336(12) 0.0247(11) 0.0339(12) 0.0016(9) 0.0093(10) 0.0002(9)
C2 0.0337(12) 0.0266(11) 0.0359(12) 0.0051(9) 0.0111(10) 0.0019(10)
C3 0.0312(12) 0.0304(12) 0.0332(12) 0.0035(9) 0.0106(10) 0.0050(10)
C4 0.0314(12) 0.0276(11) 0.0362(12) -0.0005(9) 0.0097(10) 0.0000(10)
C5 0.0347(12) 0.0241(11) 0.0295(11) 0.0003(9) 0.0113(10) 0.0021(9)
C6 0.0396(14) 0.0326(13) 0.0393(13) 0.0061(10) 0.0142(11) 0.0009(10)
C7 0.0354(13) 0.0249(11) 0.0367(12) -0.0008(9) 0.0056(10) 0.0028(10)
C8 0.0415(14) 0.0349(13) 0.0386(13) -0.0051(11) 0.0098(11) -0.0039(11)
C9 0.0429(15) 0.0381(14) 0.0479(15) -0.0072(11) 0.0150(12) 0.0022(12)
C10 0.0421(15) 0.0429(15) 0.0476(15) -0.0105(12) 0.0055(13) 0.0026(13)
C11 0.0526(16) 0.0406(15) 0.0435(15) -0.0106(13) 0.0026(13) -0.0068(12)
C12 0.0478(15) 0.0363(14) 0.0422(14) -0.0008(11) 0.0101(12) -0.0048(11)
C13 0.0325(12) 0.0339(12) 0.0346(12) 0.0013(10) 0.0123(10) -0.0012(10)
C14 0.0344(13) 0.0366(13) 0.0392(13) 0.0028(10) 0.0161(11) 0.0036(10)
C15 0.0330(13) 0.0494(15) 0.0390(13) 0.0070(11) 0.0132(11) 0.0036(12)
C16 0.0307(13) 0.0598(17) 0.0446(14) -0.0025(12) 0.0142(11) -0.0032(13)
C17 0.0444(16) 0.0511(16) 0.0538(17) -0.0098(13) 0.0218(13) 0.0008(13)
C18 0.0396(14) 0.0403(14) 0.0484(15) -0.0002(11) 0.0154(12) 0.0075(12)
C19 0.0344(12) 0.0255(11) 0.0338(12) 0.0006(9) 0.0111(10) 0.0023(9)
C20 0.0497(16) 0.0324(13) 0.0535(16) 0.0006(12) 0.0114(13) -0.0100(12)
C21 0.0557(17) 0.0337(14) 0.0509(16) 0.0088(12) 0.0235(13) -0.0049(12)
C22 0.0439(15) 0.0439(15) 0.0616(17) 0.0045(12) 0.0275(13) -0.0063(13)
C23 0.0374(14) 0.0357(13) 0.0464(14) -0.0030(11) 0.0179(12) -0.0047(11)
C24 0.0476(16) 0.0437(15) 0.0558(17) 0.0104(13) 0.0196(13) -0.0062(13)

loop_
_atom_type_symbol
_atom_type_description
_atom_type_scat_dispersion_real
_atom_type_scat_dispersion_imag
_atom_type_scat_source
C C 0.0033 0.0016 'International Tables Vol C Tables 4.2.6.8 and 6.1.1.4'
H H 0.0000 0.0000 'International Tables Vol C Tables 4.2.6.8 and 6.1.1.4'
Cl Cl 0.1484 0.1585 'International Tables Vol C Tables 4.2.6.8 and 6.1.1.4'
N N 0.0061 0.0033 'International Tables Vol C Tables 4.2.6.8 and 6.1.1.4'

loop_
_geom_angle_atom_site_label_1
_geom_angle_atom_site_label_2
_geom_angle_atom_site_label_3
_geom_angle
C1 N1 C5 114.27(19)
C6 N2 N3 107.08(19)
C1 N3 N2 110.36(19)
C1 N3 C7 130.4(2)
N2 N3 C7 119.26(19)
C20 N4 C19 117.2(2)
N1 C1 N3 125.8(2)
N1 C1 C2 127.2(2)
N3 C1 C2 107.02(19)
C1 C2 C3 117.5(2)
C1 C2 C6 104.9(2)
C3 C2 C6 137.6(2)
C4 C3 C2 116.1(2)
C4 C3 C13 119.0(2)
C2 C3 C13 125.0(2)
C3 C4 C5 121.6(2)
C3 C4 H4 119.2
C5 C4 H4 119.2
N1 C5 C4 123.3(2)
N1 C5 C19 116.5(2)
C4 C5 C19 120.2(2)
N2 C6 C2 110.6(2)
N2 C6 C24 119.6(2)
C2 C6 C24 129.7(2)
C8 C7 C12 120.0(2)
C8 C7 N3 120.5(2)
C12 C7 N3 119.6(2)
C7 C8 C9 119.9(2)
C7 C8 H8 120.1
C9 C8 H8 120.1
C10 C9 C8 120.1(3)
C10 C9 H9 119.9
C8 C9 H9 119.9
C9 C10 C11 119.6(3)
C9 C10 H10 120.2
C11 C10 H10 120.2
C10 C11 C12 121.1(2)
C10 C11 H11 119.5
C12 C11 H11 119.5
C11 C12 C7 119.3(3)
C11 C12 H12 120.3
C7 C12 H12 120.3
C18 C13 C14 117.2(2)
C18 C13 C3 119.3(2)
C14 C13 C3 123.3(2)
C15 C14 C13 121.7(2)
C15 C14 Cl1 118.37(19)
C13 C14 Cl1 119.83(18)
C16 C15 C14 119.3(2)
C16 C15 H15 120.3
C14 C15 H15 120.3
C17 C16 C15 120.5(2)
C17 C16 H16 119.8
C15 C16 H16 119.8
C16 C17 C18 119.9(2)
C16 C17 H17 120.1
C18 C17 H17 120.1
C17 C18 C13 121.4(2)
C17 C18 H18 119.3
C13 C18 H18 119.3
N4 C19 C23 122.4(2)
N4 C19 C5 116.6(2)
C23 C19 C5 121.1(2)
N4 C20 C21 124.0(2)
N4 C20 H20 118.0
C21 C20 H20 118.0
C22 C21 C20 118.3(2)
C22 C21 H21 120.9
C20 C21 H21 120.9
C21 C22 C23 119.1(2)
C21 C22 H22 120.4
C23 C22 H22 120.4
C22 C23 C19 118.9(2)
C22 C23 H23 120.5
C19 C23 H23 120.5
C6 C24 H24A 109.5
C6 C24 H24B 109.5
H24A C24 H24B 109.5
C6 C24 H24C 109.5
H24A C24 H24C 109.5
H24B C24 H24C 109.5

loop_
_geom_bond_atom_site_label_1
_geom_bond_atom_site_label_2
_geom_bond_distance
Cl1 C14 1.740(2)
N1 C1 1.337(3)
N1 C5 1.337(3)
N2 C6 1.319(3)
N2 N3 1.380(3)
N3 C1 1.372(3)
N3 C7 1.420(3)
N4 C20 1.338(3)
N4 C19 1.342(3)
C1 C2 1.401(3)
C2 C3 1.403(3)
C2 C6 1.432(3)
C3 C4 1.380(3)
C3 C13 1.490(3)
C4 C5 1.406(3)
C4 H4 0.95
C5 C19 1.484(3)
C6 C24 1.493(3)
C7 C8 1.387(3)
C7 C12 1.388(3)
C8 C9 1.389(3)
C8 H8 0.95
C9 C10 1.378(4)
C9 H9 0.95
C10 C11 1.378(4)
C10 H10 0.95
C11 C12 1.380(4)
C11 H11 0.95
C12 H12 0.95
C13 C18 1.391(3)
C13 C14 1.391(3)
C14 C15 1.386(3)
C15 C16 1.374(4)
C15 H15 0.95
C16 C17 1.373(4)
C16 H16 0.95
C17 C18 1.383(4)
C17 H17 0.95
C18 H18 0.95
C19 C23 1.383(3)
C20 C21 1.373(4)
C20 H20 0.95
C21 C22 1.370(4)
C21 H21 0.95
C22 C23 1.383(3)
C22 H22 0.95
C23 H23 0.95
C24 H24A 0.98
C24 H24B 0.98
C24 H24C 0.98

loop_
_geom_torsion_atom_site_label_1
_geom_torsion_atom_site_label_2
_geom_torsion_atom_site_label_3
_geom_torsion_atom_site_label_4
_geom_torsion
C6 N2 N3 C1 1.5(3)
C6 N2 N3 C7 179.7(2)
C5 N1 C1 N3 -178.0(2)
C5 N1 C1 C2 1.1(3)
N2 N3 C1 N1 177.4(2)
C7 N3 C1 N1 -0.6(4)
N2 N3 C1 C2 -1.9(3)
C7 N3 C1 C2 -179.9(2)
N1 C1 C2 C3 0.6(4)
N3 C1 C2 C3 179.9(2)
N1 C1 C2 C6 -177.8(2)
N3 C1 C2 C6 1.5(2)
C1 C2 C3 C4 -2.8(3)
C6 C2 C3 C4 174.9(3)
C1 C2 C3 C13 177.2(2)
C6 C2 C3 C13 -5.1(4)
C2 C3 C4 C5 3.3(3)
C13 C3 C4 C5 -176.6(2)
C1 N1 C5 C4 -0.5(3)
C1 N1 C5 C19 -178.02(19)
C3 C4 C5 N1 -1.7(3)
C3 C4 C5 C19 175.7(2)
N3 N2 C6 C2 -0.5(3)
N3 N2 C6 C24 -179.0(2)
C1 C2 C6 N2 -0.6(3)
C3 C2 C6 N2 -178.5(3)
C1 C2 C6 C24 177.7(2)
C3 C2 C6 C24 -0.1(5)
C1 N3 C7 C8 -25.9(4)
N2 N3 C7 C8 156.2(2)
C1 N3 C7 C12 154.8(2)
N2 N3 C7 C12 -23.0(3)
C12 C7 C8 C9 -0.8(4)
N3 C7 C8 C9 179.9(2)
C7 C8 C9 C10 0.3(4)
C8 C9 C10 C11 0.5(4)
C9 C10 C11 C12 -0.7(4)
C10 C11 C12 C7 0.2(4)
C8 C7 C12 C11 0.5(4)
N3 C7 C12 C11 179.8(2)
C4 C3 C13 C18 -60.0(3)
C2 C3 C13 C18 120.1(3)
C4 C3 C13 C14 114.9(3)
C2 C3 C13 C14 -65.1(3)
C18 C13 C14 C15 0.5(4)
C3 C13 C14 C15 -174.5(2)
C18 C13 C14 Cl1 177.74(19)
C3 C13 C14 Cl1 2.8(3)
C13 C14 C15 C16 -0.6(4)
Cl1 C14 C15 C16 -177.92(19)
C14 C15 C16 C17 0.3(4)
C15 C16 C17 C18 0.1(4)
C16 C17 C18 C13 -0.3(4)
C14 C13 C18 C17 0.0(4)
C3 C13 C18 C17 175.1(2)
C20 N4 C19 C23 0.4(3)
C20 N4 C19 C5 -178.7(2)
N1 C5 C19 N4 178.3(2)
C4 C5 C19 N4 0.8(3)
N1 C5 C19 C23 -0.8(3)
C4 C5 C19 C23 -178.4(2)
C19 N4 C20 C21 1.6(4)
N4 C20 C21 C22 -1.5(4)
C20 C21 C22 C23 -0.6(4)
C21 C22 C23 C19 2.4(4)
N4 C19 C23 C22 -2.4(4)
C5 C19 C23 C22 176.7(2)

loop_
_cod_related_entry_id
_cod_related_entry_database
_cod_related_entry_code
1 ChemSpider 21129634
